data_7226893
loop_
_publ_author_name
'Souli\'e, Marine'
'Carayon, Chantal'
'Saffon, Nathalie'
'Blanc, Sylvie'
'Fery-Forgues, Suzanne'

_publ_section_title
;
 A comparative study of nine berberine salts in the solid state:
 optimization of the photoluminescence and self-association properties
 through the choice of the anion.
;
_journal_issue 43
_journal_name_full 'Physical chemistry chemical physics : PCCP'
_journal_page_first 29999
_journal_page_last 30008
_journal_paper_doi 10.1039/c6cp05848e
_journal_volume 18
_journal_year 2016
_chemical_formula_sum 'C40 H55 N O11 S'
_chemical_formula_weight 757.91
_space_group_crystal_system triclinic
_space_group_IT_number 2
_space_group_name_Hall '-P 1'
_space_group_name_H-M_alt 'P -1'
_symmetry_space_group_name_Hall '-P 1'
_symmetry_space_group_name_H-M 'P -1'
_atom_sites_solution_hydrogens geom
_audit_creation_method SHELXL-2014/7
_audit_update_record
;
2016-05-20 deposited with the CCDC.
2016-10-05 downloaded from the CCDC.
;
_cell_angle_alpha 87.070(18)
_cell_angle_beta 89.387(16)
_cell_angle_gamma 82.151(19)
_cell_formula_units_Z 2
_cell_length_a 8.296(3)
_cell_length_b 10.559(4)
_cell_length_c 22.575(8)
_cell_measurement_reflns_used 1035
_cell_measurement_temperature 193(2)
_cell_measurement_theta_max 18.64
_cell_measurement_theta_min 3.10
_cell_volume 1956.4(12)
_computing_cell_refinement 'Bruker SAINT'
_computing_data_collection 'Bruker APEX2'
_computing_data_reduction 'Bruker SAINT'
_computing_molecular_graphics 'Bruker SHELXTL'
_computing_publication_material 'Bruker SHELXTL'
_computing_structure_refinement 'SHELXL-2014/7 (Sheldrick, 2014)'
_computing_structure_solution 'SHELXS-97 (Sheldrick, 2008)'
_diffrn_ambient_temperature 193(2)
_diffrn_measured_fraction_theta_full 0.985
_diffrn_measured_fraction_theta_max 0.985
_diffrn_measurement_device_type 'Bruker kappa APEX-II CCD Quazar'
_diffrn_measurement_method 'phi and omega scans'
_diffrn_radiation_type MoK\a
_diffrn_radiation_wavelength 0.71073
_diffrn_reflns_av_R_equivalents 0.2093
_diffrn_reflns_av_unetI/netI 0.2038
_diffrn_reflns_Laue_measured_fraction_full 0.985
_diffrn_reflns_Laue_measured_fraction_max 0.985
_diffrn_reflns_limit_h_max 9
_diffrn_reflns_limit_h_min -9
_diffrn_reflns_limit_k_max 12
_diffrn_reflns_limit_k_min -12
_diffrn_reflns_limit_l_max 26
_diffrn_reflns_limit_l_min -26
_diffrn_reflns_number 36770
_diffrn_reflns_point_group_measured_fraction_full 0.985
_diffrn_reflns_point_group_measured_fraction_max 0.985
_diffrn_reflns_theta_full 24.407
_diffrn_reflns_theta_max 24.407
_diffrn_reflns_theta_min 5.149
_diffrn_source 'Incoatec microfocus sealed tube'
_exptl_absorpt_coefficient_mu 0.143
_exptl_absorpt_correction_T_max 0.9986
_exptl_absorpt_correction_T_min 0.9774
_exptl_absorpt_correction_type multi-scan
_exptl_absorpt_process_details 'SADABS (Bruker-AXS)'
_exptl_crystal_colour yellow
_exptl_crystal_density_diffrn 1.287
_exptl_crystal_description plate
_exptl_crystal_F_000 812
_exptl_crystal_size_max 0.160
_exptl_crystal_size_mid 0.040
_exptl_crystal_size_min 0.010
_refine_diff_density_max 0.329
_refine_diff_density_min -0.519
_refine_diff_density_rms 0.073
_refine_ls_extinction_method none
_refine_ls_goodness_of_fit_ref 1.000
_refine_ls_hydrogen_treatment constr
_refine_ls_matrix_type full
_refine_ls_number_parameters 626
_refine_ls_number_reflns 6363
_refine_ls_number_restraints 566
_refine_ls_restrained_S_all 0.995
_refine_ls_R_factor_all 0.2252
_refine_ls_R_factor_gt 0.0885
_refine_ls_shift/su_max 0.013
_refine_ls_shift/su_mean 0.001
_refine_ls_structure_factor_coef Fsqd
_refine_ls_weighting_details 'w=1/[\s^2^(Fo^2^)+(0.1326P)^2^] where P=(Fo^2^+2Fc^2^)/3'
_refine_ls_weighting_scheme calc
_refine_ls_wR_factor_gt 0.2031
_refine_ls_wR_factor_ref 0.2720
_reflns_Friedel_coverage 0.000
_reflns_number_gt 2685
_reflns_number_total 6363
_reflns_threshold_expression 'I > 2\s(I)'
_cod_data_source_file c6cp05848e2.cif
_cod_data_source_block BerAOT
_cod_depositor_comments 'Adding full bibliography for 7226893--7226898.cif.'
_cod_database_code 7226893
_shelx_shelxl_version_number 2014/7
_shelx_space_group_comment
; 
The symmetry employed for this shelxl refinement is uniquely defined 
by the following loop, which should always be used as a source of 
symmetry information in preference to the above space-group names. 
They are only intended as comments. 
;
_shelx_estimated_absorpt_t_min 0.977
_shelx_estimated_absorpt_t_max 0.999

loop_
_space_group_symop_operation_xyz
'x, y, z'
'-x, -y, -z'

loop_
_atom_site_label
_atom_site_type_symbol
_atom_site_fract_x
_atom_site_fract_y
_atom_site_fract_z
_atom_site_U_iso_or_equiv
_atom_site_adp_type
_atom_site_occupancy
_atom_site_site_symmetry_order
_atom_site_calc_flag
_atom_site_refinement_flags_posn
_atom_site_refinement_flags_adp
_atom_site_refinement_flags_occupancy
_atom_site_disorder_assembly
_atom_site_disorder_group
O1 O 0.7810(5) 0.7341(4) 0.29212(19) 0.0454(12) Uani 1 1 d . . . . .
O2 O 0.5570(5) 0.8560(4) 0.2482(2) 0.0506(12) Uani 1 1 d . . . . .
O3 O 0.4168(4) 0.0287(4) 0.61329(18) 0.0370(11) Uani 1 1 d . . . . .
O4 O 0.1774(4) 0.2138(4) 0.56825(18) 0.0358(11) Uani 1 1 d . . . . .
N1 N 0.2839(5) 0.4747(4) 0.4399(2) 0.0296(12) Uani 1 1 d . . . . .
C1 C 0.7293(8) 0.8498(6) 0.2584(3) 0.054(2) Uani 1 1 d . . . . .
H1A H 0.7887 0.8509 0.2202 0.065 Uiso 1 1 calc R U . . .
H1B H 0.7513 0.9243 0.2805 0.065 Uiso 1 1 calc R U . . .
C2 C 0.6398(7) 0.6945(6) 0.3140(3) 0.0339(15) Uani 1 1 d . . . . .
C3 C 0.5069(8) 0.7670(6) 0.2878(3) 0.0363(16) Uani 1 1 d . . . . .
C4 C 0.3499(7) 0.7471(5) 0.3011(3) 0.0369(16) Uani 1 1 d . . . . .
H4 H 0.2592 0.7977 0.2825 0.044 Uiso 1 1 calc R U . . .
C5 C 0.3303(7) 0.6493(5) 0.3431(3) 0.0325(15) Uani 1 1 d . . . . .
C6 C 0.4642(7) 0.5773(5) 0.3713(2) 0.0284(14) Uani 1 1 d . . . . .
C7 C 0.6237(7) 0.6001(5) 0.3565(3) 0.0292(14) Uani 1 1 d . . . . .
H7 H 0.7160 0.5519 0.3752 0.035 Uiso 1 1 calc R U . . .
C8 C 0.4387(7) 0.4752(5) 0.4153(3) 0.0284(14) Uani 1 1 d . . . . .
C9 C 0.1496(7) 0.5778(6) 0.4224(3) 0.0384(16) Uani 1 1 d . . . . .
H9A H 0.1550 0.6529 0.4465 0.046 Uiso 1 1 calc R U . . .
H9B H 0.0435 0.5471 0.4303 0.046 Uiso 1 1 calc R U . . .
C10 C 0.1626(7) 0.6163(6) 0.3579(3) 0.0382(16) Uani 1 1 d . . . . .
H10A H 0.0805 0.6914 0.3480 0.046 Uiso 1 1 calc R U . . .
H10B H 0.1398 0.5453 0.3337 0.046 Uiso 1 1 calc R U . . .
C11 C 0.2519(7) 0.3846(5) 0.4797(3) 0.0291(14) Uani 1 1 d . . . . .
H11 H 0.1435 0.3863 0.4940 0.035 Uiso 1 1 calc R U . . .
C12 C 0.3696(7) 0.2879(5) 0.5014(3) 0.0295(14) Uani 1 1 d . . . . .
C13 C 0.5288(6) 0.2853(5) 0.4777(3) 0.0284(14) Uani 1 1 d . . . . .
C14 C 0.5567(7) 0.3798(5) 0.4347(3) 0.0287(14) Uani 1 1 d . . . . .
H14 H 0.6629 0.3776 0.4182 0.034 Uiso 1 1 calc R U . . .
C15 C 0.6491(7) 0.1866(5) 0.4991(3) 0.0307(15) Uani 1 1 d . . . . .
H15 H 0.7558 0.1796 0.4828 0.037 Uiso 1 1 calc R U . . .
C16 C 0.6137(7) 0.1019(5) 0.5426(3) 0.0334(15) Uani 1 1 d . . . . .
H16 H 0.6967 0.0369 0.5568 0.040 Uiso 1 1 calc R U . . .
C17 C 0.4548(7) 0.1080(5) 0.5674(3) 0.0324(15) Uani 1 1 d . . . . .
C18 C 0.3326(6) 0.1985(5) 0.5457(3) 0.0289(14) Uani 1 1 d . . . . .
C19 C 0.5448(7) -0.0632(6) 0.6388(3) 0.0415(17) Uani 1 1 d . . . . .
H19A H 0.5835 -0.1258 0.6094 0.062 Uiso 1 1 calc R U . . .
H19B H 0.5031 -0.1075 0.6737 0.062 Uiso 1 1 calc R U . . .
H19C H 0.6350 -0.0190 0.6505 0.062 Uiso 1 1 calc R U . . .
C20 C 0.0893(7) 0.1048(5) 0.5649(3) 0.0398(16) Uani 1 1 d . . . . .
H20A H 0.0599 0.0953 0.5236 0.060 Uiso 1 1 calc R U . . .
H20B H -0.0098 0.1183 0.5891 0.060 Uiso 1 1 calc R U . . .
H20C H 0.1581 0.0271 0.5798 0.060 Uiso 1 1 calc R U . . .
S1 S 1.04148(18) 0.25119(15) 0.37646(7) 0.0368(5) Uani 1 1 d . . . . .
O5 O 0.9343(5) 0.3502(4) 0.40546(19) 0.0470(12) Uani 1 1 d . . . . .
O6 O 1.0881(5) 0.1400(4) 0.41510(19) 0.0460(12) Uani 1 1 d . . . . .
O7 O 1.1761(5) 0.2994(4) 0.34554(19) 0.0459(12) Uani 1 1 d . . . . .
C21 C 0.9167(7) 0.1988(6) 0.3197(3) 0.0355(15) Uani 1 1 d . . . . .
H21 H 0.8300 0.1558 0.3404 0.043 Uiso 1 1 calc R U . . .
C31 C 0.8331(8) 0.3115(6) 0.2834(3) 0.0458(18) Uani 1 1 d . . . . .
H31A H 0.9142 0.3493 0.2582 0.055 Uiso 1 1 calc R U . . .
H31B H 0.7833 0.3775 0.3102 0.055 Uiso 1 1 calc R U . . .
C32 C 0.7035(9) 0.2718(8) 0.2449(3) 0.061(2) Uani 1 1 d D . . . .
O10 O 0.6827(6) 0.1664(5) 0.2344(2) 0.0718(17) Uani 1 1 d D . . . .
O11 O 0.607(5) 0.3789(13) 0.228(2) 0.119(4) Uani 0.581(9) 1 d D U P A 1
C33 C 0.444(2) 0.3621(16) 0.2047(11) 0.128(4) Uani 0.581(9) 1 d D U P A 1
H33A H 0.3815 0.3182 0.2352 0.154 Uiso 0.581(9) 1 calc R U P A 1
H33B H 0.4556 0.3104 0.1691 0.154 Uiso 0.581(9) 1 calc R U P A 1
C34 C 0.358(2) 0.494(2) 0.1892(11) 0.137(4) Uani 0.581(9) 1 d D U P A 1
H34 H 0.3486 0.5343 0.2285 0.165 Uiso 0.581(9) 1 calc R U P A 1
C35 C 0.453(3) 0.575(2) 0.1556(11) 0.149(4) Uani 0.581(9) 1 d D U P A 1
H35A H 0.5300 0.6038 0.1837 0.179 Uiso 0.581(9) 1 calc R U P A 1
H35B H 0.3778 0.6526 0.1427 0.179 Uiso 0.581(9) 1 calc R U P A 1
C36 C 0.555(3) 0.532(2) 0.1000(10) 0.160(4) Uani 0.581(9) 1 d D U P A 1
H36A H 0.6587 0.4808 0.1125 0.192 Uiso 0.581(9) 1 calc R U P A 1
H36B H 0.4940 0.4785 0.0762 0.192 Uiso 0.581(9) 1 calc R U P A 1
C37 C 0.589(3) 0.649(2) 0.0628(12) 0.178(5) Uani 0.581(9) 1 d D U P A 1
H37A H 0.5003 0.6707 0.0335 0.213 Uiso 0.581(9) 1 calc R U P A 1
H37B H 0.5862 0.7212 0.0889 0.213 Uiso 0.581(9) 1 calc R U P A 1
C38 C 0.742(3) 0.635(3) 0.0312(14) 0.223(7) Uani 0.581(9) 1 d D U P A 1
H38A H 0.8316 0.6301 0.0595 0.335 Uiso 0.581(9) 1 calc R U P A 1
H38B H 0.7452 0.7094 0.0035 0.335 Uiso 0.581(9) 1 calc R U P A 1
H38C H 0.7532 0.5570 0.0090 0.335 Uiso 0.581(9) 1 calc R U P A 1
C39 C 0.176(2) 0.4806(18) 0.1746(11) 0.136(4) Uani 0.581(9) 1 d D U P A 1
H39A H 0.1730 0.4498 0.1340 0.163 Uiso 0.581(9) 1 calc R U P A 1
H39B H 0.1416 0.4132 0.2022 0.163 Uiso 0.581(9) 1 calc R U P A 1
C40 C 0.058(3) 0.592(2) 0.1779(11) 0.141(6) Uani 0.581(9) 1 d D U P A 1
H40A H 0.0594 0.6247 0.2177 0.212 Uiso 0.581(9) 1 calc R U P A 1
H40B H -0.0500 0.5699 0.1698 0.212 Uiso 0.581(9) 1 calc R U P A 1
H40C H 0.0845 0.6577 0.1486 0.212 Uiso 0.581(9) 1 calc R U P A 1
O11' O 0.609(8) 0.3739(18) 0.220(3) 0.121(4) Uani 0.419(9) 1 d D U P A 2
C33' C 0.515(3) 0.344(2) 0.1664(13) 0.128(4) Uani 0.419(9) 1 d D U P A 2
H33C H 0.5894 0.3263 0.1323 0.154 Uiso 0.419(9) 1 calc R U P A 2
H33D H 0.4587 0.2690 0.1755 0.154 Uiso 0.419(9) 1 calc R U P A 2
C34' C 0.394(3) 0.461(2) 0.1523(14) 0.140(4) Uani 0.419(9) 1 d D U P A 2
H34' H 0.3275 0.4291 0.1210 0.168 Uiso 0.419(9) 1 calc R U P A 2
C35' C 0.445(3) 0.568(3) 0.1227(16) 0.152(4) Uani 0.419(9) 1 d D U P A 2
H35C H 0.3863 0.6433 0.1423 0.182 Uiso 0.419(9) 1 calc R U P A 2
H35D H 0.3991 0.5715 0.0822 0.182 Uiso 0.419(9) 1 calc R U P A 2
C36' C 0.620(3) 0.596(3) 0.1147(16) 0.166(5) Uani 0.419(9) 1 d D U P A 2
H36C H 0.6705 0.5855 0.1544 0.200 Uiso 0.419(9) 1 calc R U P A 2
H36D H 0.6768 0.5272 0.0908 0.200 Uiso 0.419(9) 1 calc R U P A 2
C37' C 0.658(4) 0.720(3) 0.0871(18) 0.180(5) Uani 0.419(9) 1 d D U P A 2
H37C H 0.5822 0.7444 0.0535 0.216 Uiso 0.419(9) 1 calc R U P A 2
H37D H 0.6323 0.7861 0.1168 0.216 Uiso 0.419(9) 1 calc R U P A 2
C38' C 0.817(4) 0.728(4) 0.066(2) 0.218(8) Uani 0.419(9) 1 d D U P A 2
H38D H 0.8841 0.7504 0.0983 0.328 Uiso 0.419(9) 1 calc R U P A 2
H38E H 0.8136 0.7933 0.0336 0.328 Uiso 0.419(9) 1 calc R U P A 2
H38F H 0.8640 0.6447 0.0516 0.328 Uiso 0.419(9) 1 calc R U P A 2
C39' C 0.267(4) 0.477(3) 0.2052(12) 0.136(4) Uani 0.419(9) 1 d D U P A 2
H39C H 0.2304 0.3935 0.2148 0.163 Uiso 0.419(9) 1 calc R U P A 2
H39D H 0.3249 0.5004 0.2404 0.163 Uiso 0.419(9) 1 calc R U P A 2
C40' C 0.127(4) 0.570(3) 0.1955(16) 0.143(6) Uani 0.419(9) 1 d D U P A 2
H40D H 0.1487 0.6310 0.1630 0.215 Uiso 0.419(9) 1 calc R U P A 2
H40E H 0.1014 0.6164 0.2317 0.215 Uiso 0.419(9) 1 calc R U P A 2
H40F H 0.0346 0.5272 0.1850 0.215 Uiso 0.419(9) 1 calc R U P A 2
C22 C 1.0196(8) 0.0987(7) 0.2842(3) 0.0479(18) Uani 1 1 d . . . . .
O8 O 1.0411(6) -0.0132(5) 0.2982(2) 0.0559(13) Uani 1 1 d . . . . .
O9 O 1.0859(6) 0.1511(5) 0.2368(2) 0.0654(15) Uani 1 1 d D . . . .
C23 C 1.1928(14) 0.0633(10) 0.2017(4) 0.113(3) Uani 0.564(10) 1 d D U P B 1
H23A H 1.1646 -0.0245 0.2083 0.135 Uiso 0.564(10) 1 calc R U P B 1
H23B H 1.3070 0.0627 0.2141 0.135 Uiso 0.564(10) 1 calc R U P B 1
C24 C 1.176(2) 0.103(2) 0.1375(7) 0.131(4) Uani 0.564(10) 1 d D U P B 1
H24 H 1.1905 0.1952 0.1312 0.158 Uiso 0.564(10) 1 calc R U P B 1
C25 C 0.991(3) 0.081(2) 0.1168(10) 0.159(5) Uani 0.564(10) 1 d D U P B 1
H25A H 0.9034 0.1250 0.1417 0.191 Uiso 0.564(10) 1 calc R U P B 1
H25B H 0.9778 -0.0101 0.1139 0.191 Uiso 0.564(10) 1 calc R U P B 1
C26 C 1.011(4) 0.158(3) 0.0503(11) 0.189(5) Uani 0.564(10) 1 d D U P B 1
H26A H 1.1265 0.1555 0.0390 0.227 Uiso 0.564(10) 1 calc R U P B 1
H26B H 0.9529 0.1194 0.0190 0.227 Uiso 0.564(10) 1 calc R U P B 1
C27 C 0.943(4) 0.274(3) 0.0595(12) 0.192(6) Uani 0.564(10) 1 d D U P B 1
H27A H 1.0277 0.3308 0.0633 0.230 Uiso 0.564(10) 1 calc R U P B 1
H27B H 0.8786 0.2753 0.0967 0.230 Uiso 0.564(10) 1 calc R U P B 1
C28 C 0.817(5) 0.330(3) 0.0001(14) 0.234(10) Uani 0.564(10) 1 d D U P B 1
H28A H 0.8805 0.3268 -0.0367 0.351 Uiso 0.564(10) 1 calc R U P B 1
H28B H 0.7677 0.4180 0.0060 0.351 Uiso 0.564(10) 1 calc R U P B 1
H28C H 0.7305 0.2753 -0.0025 0.351 Uiso 0.564(10) 1 calc R U P B 1
C29 C 1.305(3) 0.018(2) 0.1005(10) 0.136(5) Uani 0.564(10) 1 d D U P B 1
H29A H 1.2620 0.0117 0.0602 0.163 Uiso 0.564(10) 1 calc R U P B 1
H29B H 1.3252 -0.0688 0.1195 0.163 Uiso 0.564(10) 1 calc R U P B 1
C30 C 1.469(3) 0.078(3) 0.0960(17) 0.190(9) Uani 0.564(10) 1 d D U P B 1
H30A H 1.4501 0.1619 0.0751 0.285 Uiso 0.564(10) 1 calc R U P B 1
H30B H 1.5496 0.0211 0.0741 0.285 Uiso 0.564(10) 1 calc R U P B 1
H30C H 1.5098 0.0865 0.1359 0.285 Uiso 0.564(10) 1 calc R U P B 1
C23' C 1.1928(14) 0.0633(10) 0.2017(4) 0.113(3) Uani 0.436(10) 1 d D U P B 2
H23C H 1.3033 0.0889 0.2012 0.135 Uiso 0.436(10) 1 calc R U P B 2
H23D H 1.2002 -0.0239 0.2207 0.135 Uiso 0.436(10) 1 calc R U P B 2
C24' C 1.138(3) 0.060(3) 0.1410(8) 0.141(4) Uani 0.436(10) 1 d D U P B 2
H24' H 1.0485 0.0061 0.1477 0.169 Uiso 0.436(10) 1 calc R U P B 2
C25' C 1.037(4) 0.184(3) 0.1091(13) 0.164(5) Uani 0.436(10) 1 d D U P B 2
H25C H 1.1043 0.2270 0.0801 0.196 Uiso 0.436(10) 1 calc R U P B 2
H25D H 0.9882 0.2453 0.1380 0.196 Uiso 0.436(10) 1 calc R U P B 2
C26' C 0.895(4) 0.112(3) 0.0755(16) 0.181(5) Uani 0.436(10) 1 d D U P B 2
H26C H 0.9439 0.0496 0.0471 0.217 Uiso 0.436(10) 1 calc R U P B 2
H26D H 0.8263 0.0705 0.1044 0.217 Uiso 0.436(10) 1 calc R U P B 2
C27' C 0.813(4) 0.215(4) 0.0482(16) 0.199(6) Uani 0.436(10) 1 d D U P B 2
H27C H 0.7731 0.2786 0.0776 0.239 Uiso 0.436(10) 1 calc R U P B 2
H27D H 0.7182 0.1912 0.0275 0.239 Uiso 0.436(10) 1 calc R U P B 2
C28' C 0.942(6) 0.283(4) -0.0034(19) 0.226(9) Uani 0.436(10) 1 d D U P B 2
H28D H 1.0461 0.2892 0.0154 0.340 Uiso 0.436(10) 1 calc R U P B 2
H28E H 0.8905 0.3688 -0.0168 0.340 Uiso 0.436(10) 1 calc R U P B 2
H28F H 0.9597 0.2291 -0.0375 0.340 Uiso 0.436(10) 1 calc R U P B 2
C29' C 1.259(4) -0.034(3) 0.1068(12) 0.145(6) Uani 0.436(10) 1 d D U P B 2
H29C H 1.2241 -0.0353 0.0651 0.174 Uiso 0.436(10) 1 calc R U P B 2
H29D H 1.2630 -0.1219 0.1251 0.174 Uiso 0.436(10) 1 calc R U P B 2
C30' C 1.434(4) 0.010(4) 0.1091(19) 0.169(9) Uani 0.436(10) 1 d D U P B 2
H30D H 1.4350 0.0890 0.0844 0.253 Uiso 0.436(10) 1 calc R U P B 2
H30E H 1.5156 -0.0570 0.0943 0.253 Uiso 0.436(10) 1 calc R U P B 2
H30F H 1.4598 0.0259 0.1502 0.253 Uiso 0.436(10) 1 calc R U P B 2

loop_
_atom_site_aniso_label
_atom_site_aniso_U_11
_atom_site_aniso_U_22
_atom_site_aniso_U_33
_atom_site_aniso_U_23
_atom_site_aniso_U_13
_atom_site_aniso_U_12
O1 0.035(3) 0.045(3) 0.055(3) 0.015(2) 0.006(2) -0.006(2)
O2 0.045(3) 0.048(3) 0.057(3) 0.018(2) -0.003(2) -0.005(2)
O3 0.031(2) 0.034(2) 0.043(3) 0.009(2) -0.002(2) 0.001(2)
O4 0.024(2) 0.035(2) 0.047(3) -0.003(2) 0.0099(19) 0.0006(19)
N1 0.021(3) 0.028(3) 0.037(3) -0.002(2) -0.004(2) 0.006(2)
C1 0.043(4) 0.047(5) 0.070(5) 0.020(4) 0.005(4) -0.006(4)
C2 0.024(4) 0.032(4) 0.044(4) 0.000(3) 0.003(3) -0.001(3)
C3 0.041(4) 0.030(4) 0.037(4) 0.006(3) 0.004(3) -0.003(3)
C4 0.031(4) 0.031(4) 0.046(4) 0.006(3) -0.008(3) 0.001(3)
C5 0.027(3) 0.029(3) 0.041(4) -0.005(3) -0.008(3) -0.003(3)
C6 0.032(4) 0.022(3) 0.029(4) -0.002(3) -0.005(3) 0.002(3)
C7 0.023(3) 0.024(3) 0.040(4) 0.000(3) -0.001(3) -0.001(3)
C8 0.022(3) 0.029(3) 0.035(4) -0.008(3) 0.001(3) -0.004(3)
C9 0.025(3) 0.032(4) 0.055(5) 0.002(3) 0.001(3) 0.004(3)
C10 0.026(3) 0.039(4) 0.047(4) 0.004(3) -0.007(3) 0.005(3)
C11 0.020(3) 0.029(3) 0.037(4) -0.002(3) 0.005(3) 0.000(3)
C12 0.025(3) 0.026(3) 0.038(4) -0.007(3) -0.005(3) -0.004(3)
C13 0.019(3) 0.031(4) 0.034(4) -0.007(3) 0.000(3) 0.000(3)
C14 0.021(3) 0.027(3) 0.037(4) -0.004(3) 0.001(3) 0.000(3)
C15 0.017(3) 0.032(4) 0.042(4) -0.003(3) 0.001(3) 0.003(3)
C16 0.031(4) 0.025(3) 0.042(4) -0.003(3) -0.009(3) 0.004(3)
C17 0.035(4) 0.028(3) 0.034(4) 0.000(3) 0.002(3) -0.004(3)
C18 0.021(3) 0.021(3) 0.043(4) -0.002(3) 0.002(3) 0.005(3)
C19 0.035(4) 0.032(4) 0.052(4) 0.015(3) -0.005(3) 0.008(3)
C20 0.032(4) 0.033(4) 0.055(4) 0.003(3) 0.001(3) -0.011(3)
S1 0.0273(9) 0.0341(10) 0.0484(11) -0.0034(8) -0.0031(8) -0.0006(7)
O5 0.027(2) 0.051(3) 0.062(3) -0.020(2) 0.001(2) 0.005(2)
O6 0.043(3) 0.043(3) 0.051(3) 0.010(2) -0.011(2) -0.006(2)
O7 0.036(3) 0.045(3) 0.056(3) 0.001(2) 0.009(2) -0.006(2)
C21 0.031(3) 0.034(4) 0.041(4) -0.006(3) 0.003(3) 0.000(3)
C31 0.050(4) 0.035(4) 0.049(4) 0.007(3) -0.011(3) 0.003(3)
C32 0.066(5) 0.058(5) 0.054(5) 0.019(4) -0.023(4) 0.008(5)
O10 0.082(4) 0.046(3) 0.089(4) 0.005(3) -0.040(3) -0.013(3)
O11 0.117(6) 0.066(5) 0.173(11) 0.006(5) -0.103(6) -0.002(5)
C33 0.117(6) 0.085(5) 0.178(10) 0.000(5) -0.101(6) 0.007(5)
C34 0.127(6) 0.094(5) 0.184(10) 0.001(6) -0.094(6) 0.013(5)
C35 0.141(7) 0.104(6) 0.195(10) 0.009(7) -0.083(7) 0.013(6)
C36 0.149(8) 0.120(7) 0.204(11) 0.001(7) -0.079(7) 0.010(6)
C37 0.168(9) 0.144(8) 0.215(12) 0.003(8) -0.061(8) 0.000(8)
C38 0.201(13) 0.208(14) 0.259(16) -0.007(12) -0.031(12) -0.020(12)
C39 0.125(7) 0.095(7) 0.181(10) -0.003(7) -0.090(7) 0.018(6)
C40 0.129(11) 0.126(11) 0.155(14) 0.001(12) -0.055(12) 0.035(9)
O11' 0.119(6) 0.068(6) 0.176(11) 0.002(6) -0.101(7) -0.003(5)
C33' 0.120(6) 0.084(5) 0.176(10) -0.001(6) -0.103(6) 0.006(5)
C34' 0.131(6) 0.096(5) 0.186(10) -0.001(6) -0.091(6) 0.015(5)
C35' 0.144(7) 0.106(6) 0.197(11) 0.007(7) -0.081(7) 0.016(6)
C36' 0.155(8) 0.126(7) 0.210(11) 0.005(7) -0.073(8) 0.007(7)
C37' 0.171(10) 0.143(9) 0.221(12) 0.001(9) -0.054(10) -0.006(8)
C38' 0.196(14) 0.193(16) 0.268(19) -0.003(15) -0.039(15) -0.033(13)
C39' 0.130(7) 0.092(6) 0.180(10) -0.003(6) -0.092(7) 0.013(6)
C40' 0.133(10) 0.115(11) 0.173(13) -0.001(10) -0.082(10) 0.022(9)
C22 0.044(4) 0.041(5) 0.059(5) 0.004(4) -0.011(4) -0.008(4)
O8 0.060(3) 0.037(3) 0.066(4) -0.004(3) 0.003(3) 0.006(2)
O9 0.086(4) 0.051(3) 0.053(3) 0.005(3) 0.020(3) 0.008(3)
C23 0.145(7) 0.100(6) 0.080(5) -0.008(5) 0.050(5) 0.029(5)
C24 0.161(8) 0.133(9) 0.088(6) -0.020(6) 0.041(6) 0.029(7)
C25 0.168(9) 0.181(10) 0.110(8) -0.025(8) 0.020(7) 0.045(9)
C26 0.205(11) 0.202(11) 0.137(9) -0.001(9) 0.001(8) 0.049(10)
C27 0.210(12) 0.204(11) 0.141(10) -0.010(10) -0.005(9) 0.045(10)
C28 0.242(19) 0.241(18) 0.186(16) 0.014(16) -0.029(14) 0.081(16)
C29 0.161(10) 0.137(11) 0.101(7) -0.023(8) 0.046(8) 0.019(9)
C30 0.180(13) 0.18(2) 0.204(19) -0.013(18) 0.083(15) -0.007(14)
C23' 0.145(7) 0.100(6) 0.080(5) -0.008(5) 0.050(5) 0.029(5)
C24' 0.167(8) 0.142(9) 0.097(6) -0.023(7) 0.033(7) 0.041(8)
C25' 0.188(10) 0.171(10) 0.111(8) -0.012(8) 0.017(8) 0.048(8)
C26' 0.195(11) 0.198(11) 0.131(9) -0.013(9) 0.005(8) 0.043(10)
C27' 0.212(12) 0.211(13) 0.152(11) -0.006(11) -0.007(9) 0.046(11)
C28' 0.240(18) 0.229(17) 0.183(16) 0.025(14) 0.009(15) 0.052(16)
C29' 0.174(11) 0.150(11) 0.099(8) -0.032(9) 0.034(9) 0.034(9)
C30' 0.180(12) 0.155(19) 0.158(17) -0.008(17) 0.067(16) 0.022(15)

loop_
_atom_type_symbol
_atom_type_description
_atom_type_scat_dispersion_real
_atom_type_scat_dispersion_imag
_atom_type_scat_source
C C 0.0033 0.0016 'International Tables Vol C Tables 4.2.6.8 and 6.1.1.4'
H H 0.0000 0.0000 'International Tables Vol C Tables 4.2.6.8 and 6.1.1.4'
N N 0.0061 0.0033 'International Tables Vol C Tables 4.2.6.8 and 6.1.1.4'
O O 0.0106 0.0060 'International Tables Vol C Tables 4.2.6.8 and 6.1.1.4'
S S 0.1246 0.1234 'International Tables Vol C Tables 4.2.6.8 and 6.1.1.4'

loop_
_geom_angle_atom_site_label_1
_geom_angle_atom_site_label_2
_geom_angle_atom_site_label_3
_geom_angle
C2 O1 C1 104.8(4)
C3 O2 C1 104.9(5)
C17 O3 C19 118.2(4)
C18 O4 C20 115.9(4)
C11 N1 C8 121.6(5)
C11 N1 C9 118.1(5)
C8 N1 C9 120.3(5)
O1 C1 O2 107.7(5)
C7 C2 C3 121.8(5)
C7 C2 O1 127.9(5)
C3 C2 O1 110.2(5)
O2 C3 C2 109.8(5)
O2 C3 C4 127.6(6)
C2 C3 C4 122.6(5)
C3 C4 C5 116.8(5)
C4 C5 C6 121.3(5)
C4 C5 C10 120.2(5)
C6 C5 C10 118.5(5)
C5 C6 C7 120.4(5)
C5 C6 C8 119.7(5)
C7 C6 C8 119.9(5)
C2 C7 C6 117.1(5)
C14 C8 N1 117.0(5)
C14 C8 C6 124.6(5)
N1 C8 C6 118.4(5)
N1 C9 C10 110.4(5)
C9 C10 C5 110.8(5)
N1 C11 C12 122.9(5)
C11 C12 C18 121.1(5)
C11 C12 C13 117.2(5)
C18 C12 C13 121.7(5)
C14 C13 C15 124.2(5)
C14 C13 C12 118.2(5)
C15 C13 C12 117.6(5)
C8 C14 C13 123.0(5)
C16 C15 C13 120.5(5)
C15 C16 C17 121.4(5)
O3 C17 C18 117.2(5)
O3 C17 C16 123.1(5)
C18 C17 C16 119.7(5)
C17 C18 O4 123.6(5)
C17 C18 C12 118.9(5)
O4 C18 C12 117.2(5)
O6 S1 O7 114.2(3)
O6 S1 O5 112.5(3)
O7 S1 O5 113.1(3)
O6 S1 C21 105.5(3)
O7 S1 C21 106.0(3)
O5 S1 C21 104.5(3)
C31 C21 C22 114.8(6)
C31 C21 S1 110.6(4)
C22 C21 S1 109.1(4)
C21 C31 C32 110.9(5)
O10 C32 O11 125.7(10)
O10 C32 O11' 120.5(12)
O10 C32 C31 127.6(7)
O11 C32 C31 106.5(10)
O11' C32 C31 111.8(12)
C32 O11 C33 116.2(17)
O11 C33 C34 106.2(12)
C35 C34 C33 114.9(18)
C35 C34 C39 124.0(18)
C33 C34 C39 107.0(16)
C34 C35 C36 123.4(19)
C37 C36 C35 109.6(18)
C38 C37 C36 116(2)
C40 C39 C34 117.5(17)
C32 O11' C33' 114(2)
C34' C33' O11' 106.5(18)
C35' C34' C33' 120(2)
C35' C34' C39' 120(2)
C33' C34' C39' 108(2)
C34' C35' C36' 126(2)
C37' C36' C35' 121(2)
C38' C37' C36' 118.6(18)
C40' C39' C34' 117(2)
O8 C22 O9 124.3(7)
O8 C22 C21 123.9(6)
O9 C22 C21 111.8(6)
C22 O9 C23' 115.6(6)
C22 O9 C23 115.6(6)
O9 C23 C24 110.1(10)
C23 C24 C29 110.1(15)
C23 C24 C25 107.4(15)
C29 C24 C25 109.2(16)
C24 C25 C26 92.3(16)
C27 C26 C25 103(2)
C26 C27 C28 109(2)
C24 C29 C30 110.8(17)
C24' C23' O9 113.0(12)
C23' C24' C29' 109.5(17)
C23' C24' C25' 120.4(19)
C29' C24' C25' 122.1(19)
C24' C25' C26' 99(2)
C27' C26' C25' 99(2)
C26' C27' C28' 110(3)
C24' C29' C30' 109(2)

loop_
_geom_bond_atom_site_label_1
_geom_bond_atom_site_label_2
_geom_bond_distance
O1 C2 1.375(6)
O1 C1 1.423(7)
O2 C3 1.368(7)
O2 C1 1.442(7)
O3 C17 1.359(6)
O3 C19 1.441(7)
O4 C18 1.372(6)
O4 C20 1.451(6)
N1 C11 1.328(7)
N1 C8 1.394(7)
N1 C9 1.488(7)
C2 C7 1.366(8)
C2 C3 1.374(8)
C3 C4 1.375(8)
C4 C5 1.390(8)
C5 C6 1.397(8)
C5 C10 1.510(8)
C6 C7 1.411(8)
C6 C8 1.464(8)
C8 C14 1.363(8)
C9 C10 1.499(8)
C11 C12 1.387(8)
C12 C18 1.400(8)
C12 C13 1.416(8)
C13 C14 1.397(8)
C13 C15 1.411(8)
C15 C16 1.351(8)
C16 C17 1.422(8)
C17 C18 1.371(8)
S1 O6 1.438(4)
S1 O7 1.448(4)
S1 O5 1.454(4)
S1 C21 1.810(6)
C21 C31 1.501(8)
C21 C22 1.522(9)
C31 C32 1.506(10)
C32 O10 1.185(9)
C32 O11 1.335(12)
C32 O11' 1.349(14)
O11 C33 1.49(3)
C33 C34 1.505(19)
C34 C35 1.42(2)
C34 C39 1.58(2)
C35 C36 1.56(2)
C36 C37 1.508(10)
C37 C38 1.442(10)
C39 C40 1.43(2)
O11' C33' 1.51(3)
C33' C34' 1.50(2)
C34' C35' 1.40(2)
C34' C39' 1.58(2)
C35' C36' 1.53(2)
C36' C37' 1.497(19)
C37' C38' 1.411(19)
C39' C40' 1.43(2)
C22 O8 1.198(7)
C22 O9 1.328(8)
O9 C23' 1.453(10)
O9 C23 1.453(10)
C23 C24 1.490(17)
C24 C29 1.559(18)
C24 C25 1.66(2)
C25 C26 1.68(2)
C26 C27 1.31(2)
C27 C28 1.74(3)
C29 C30 1.58(2)
C23' C24' 1.452(19)
C24' C29' 1.545(19)
C24' C25' 1.59(2)
C25' C26' 1.69(2)
C26' C27' 1.33(3)
C27' C28' 1.76(3)
C29' C30' 1.59(3)
